data_7052635
loop_
_publ_author_name
'Saad, Ali'
'Jeannin, Olivier'
'Fourmigu\'e, Marc'

_publ_section_title
;
 A binaphthol-substituted tetrathiafulvalene with axial chirality and
 its enantiopure TCNQF4 charge-transfer salts
;
_journal_issue 5
_journal_name_full 'New Journal of Chemistry'
_journal_page_first 1004
_journal_paper_doi 10.1039/c1nj20034h
_journal_volume 35
_journal_year 2011
_chemical_formula_moiety 'C30 H20 O2 S6'
_chemical_formula_sum 'C30 H20 O2 S6'
_chemical_formula_weight 604.82
_chemical_name_systematic
;
?
;
_space_group_IT_number 14
_symmetry_cell_setting monoclinic
_symmetry_space_group_name_Hall '-P 2ybc'
_symmetry_space_group_name_H-M 'P 1 21/c 1'
_atom_sites_solution_hydrogens geom
_atom_sites_solution_primary direct
_atom_sites_solution_secondary difmap
_audit_creation_method SHELXL-97
_cell_angle_alpha 90.00
_cell_angle_beta 99.842(2)
_cell_angle_gamma 90.00
_cell_formula_units_Z 4
_cell_length_a 16.0832(6)
_cell_length_b 9.0468(3)
_cell_length_c 18.4128(6)
_cell_measurement_reflns_used 4139
_cell_measurement_temperature 150(2)
_cell_measurement_theta_max 26.23
_cell_measurement_theta_min 2.39
_cell_volume 2639.66(16)
_computing_cell_refinement 'Bruker SMART, 2006'
_computing_data_collection 'Bruker SMART, 2006'
_computing_data_reduction 'Bruker SAINT, 2006'
_computing_molecular_graphics 'Ortep-3 for Windows (Farrugia, 1997)'
_computing_publication_material 'WinGX publication routines (Farrugia, 1999)'
_computing_structure_refinement 'SHELXL-97 (Sheldrick, 1997)'
_computing_structure_solution 'SIR97 (Altomare et al., 1999)'
_diffrn_ambient_temperature 150(2)
_diffrn_detector 'CCD plate'
_diffrn_measured_fraction_theta_full 0.985
_diffrn_measured_fraction_theta_max 0.985
_diffrn_measurement_device_type 'APEXII, Bruker-AXS'
_diffrn_measurement_method 'CCD rotation images, thin slices'
_diffrn_radiation_monochromator graphite
_diffrn_radiation_source 'fine-focus sealed tube'
_diffrn_radiation_type MoK\a
_diffrn_radiation_wavelength 0.71073
_diffrn_reflns_av_R_equivalents 0.0447
_diffrn_reflns_av_sigmaI/netI 0.0629
_diffrn_reflns_limit_h_max 20
_diffrn_reflns_limit_h_min -19
_diffrn_reflns_limit_k_max 9
_diffrn_reflns_limit_k_min -11
_diffrn_reflns_limit_l_max 23
_diffrn_reflns_limit_l_min -17
_diffrn_reflns_number 14697
_diffrn_reflns_theta_full 27.45
_diffrn_reflns_theta_max 27.45
_diffrn_reflns_theta_min 1.28
_exptl_absorpt_coefficient_mu 0.548
_exptl_absorpt_correction_T_max 0.936
_exptl_absorpt_correction_T_min 0.906
_exptl_absorpt_correction_type multi-scan
_exptl_absorpt_process_details
;
[Sheldrick, G.M. (2002). SADABS Bruker AXS Inc., Madison, Wisconsin, USA]
;
_exptl_crystal_colour orange
_exptl_crystal_density_diffrn 1.522
_exptl_crystal_density_method 'not measured'
_exptl_crystal_description prism
_exptl_crystal_F_000 1248
_exptl_crystal_size_max 0.34
_exptl_crystal_size_mid 0.15
_exptl_crystal_size_min 0.12
_refine_diff_density_max 0.596
_refine_diff_density_min -0.583
_refine_diff_density_rms 0.202
_refine_ls_extinction_method none
_refine_ls_goodness_of_fit_ref 1.102
_refine_ls_hydrogen_treatment constr
_refine_ls_matrix_type full
_refine_ls_number_parameters 343
_refine_ls_number_reflns 5944
_refine_ls_number_restraints 0
_refine_ls_restrained_S_all 1.102
_refine_ls_R_factor_all 0.0686
_refine_ls_R_factor_gt 0.0441
_refine_ls_shift/su_max 0.001
_refine_ls_shift/su_mean 0.000
_refine_ls_structure_factor_coef Fsqd
_refine_ls_weighting_details 'calc w=1/[\s^2^(Fo^2^)+(0.0695P)^2^+0.0000P] where P=(Fo^2^+2Fc^2^)/3'
_refine_ls_weighting_scheme calc
_refine_ls_wR_factor_gt 0.1110
_refine_ls_wR_factor_ref 0.1401
_reflns_number_gt 4398
_reflns_number_total 5944
_reflns_threshold_expression >2sigma(I)
_cod_data_source_file c1nj20034h.txt
_cod_data_source_block -rac--1
_cod_original_sg_symbol_H-M P21/c
_cod_database_code 7052635

loop_
_symmetry_equiv_pos_as_xyz
'x, y, z'
'-x, y+1/2, -z+1/2'
'-x, -y, -z'
'x, -y-1/2, z-1/2'

loop_
_atom_site_label
_atom_site_type_symbol
_atom_site_fract_x
_atom_site_fract_y
_atom_site_fract_z
_atom_site_U_iso_or_equiv
_atom_site_adp_type
_atom_site_occupancy
_atom_site_symmetry_multiplicity
_atom_site_calc_flag
_atom_site_refinement_flags
_atom_site_disorder_assembly
_atom_site_disorder_group
S1 S 1.16817(5) 0.65024(7) 0.46896(4) 0.02677(18) Uani 1 1 d . . .
S2 S 1.29628(6) 0.48207(10) 0.56980(5) 0.0483(3) Uani 1 1 d . . .
S3 S 1.14348(5) 0.46817(9) 0.68428(4) 0.0360(2) Uani 1 1 d . . .
S4 S 1.03767(4) 0.63517(7) 0.56479(4) 0.02399(17) Uani 1 1 d . . .
S5 S 0.91404(4) 0.83713(7) 0.46070(4) 0.02656(18) Uani 1 1 d . . .
S6 S 1.03298(4) 0.87067(7) 0.35569(3) 0.02260(17) Uani 1 1 d . . .
O1 O 0.74441(12) 0.96667(18) 0.34018(10) 0.0248(4) Uani 1 1 d . . .
O2 O 0.84801(11) 1.09033(17) 0.23786(9) 0.0209(4) Uani 1 1 d . . .
C1 C 1.06719(17) 0.7049(3) 0.48362(13) 0.0222(6) Uani 1 1 d . . .
C2 C 1.19358(19) 0.5541(3) 0.55308(15) 0.0285(6) Uani 1 1 d . . .
C3 C 1.3069(2) 0.4152(3) 0.66364(17) 0.0402(8) Uani 1 1 d . . .
H3A H 1.2906 0.3118 0.6623 0.048 Uiso 1 1 calc R . .
H3B H 1.3659 0.4208 0.6862 0.048 Uiso 1 1 calc R . .
C4 C 1.25522(19) 0.4977(3) 0.71194(16) 0.0343(7) Uani 1 1 d . . .
H4A H 1.2671 0.6026 0.7098 0.041 Uiso 1 1 calc R . .
H4B H 1.2720 0.4657 0.7626 0.041 Uiso 1 1 calc R . .
C5 C 1.13395(18) 0.5471(3) 0.59616(14) 0.0269(6) Uani 1 1 d . . .
C6 C 1.01364(17) 0.7920(3) 0.43885(14) 0.0220(6) Uani 1 1 d . . .
C7 C 0.89027(17) 0.9709(3) 0.39174(14) 0.0227(6) Uani 1 1 d . . .
C8 C 0.94363(16) 0.9865(3) 0.34382(13) 0.0204(5) Uani 1 1 d . . .
C9 C 0.80818(17) 1.0503(3) 0.38790(14) 0.0256(6) Uani 1 1 d . . .
H9A H 0.7936 1.0584 0.4367 0.031 Uiso 1 1 calc R . .
H9B H 0.8123 1.1491 0.3684 0.031 Uiso 1 1 calc R . .
C10 C 0.93182(16) 1.0950(3) 0.28034(13) 0.0217(5) Uani 1 1 d . . .
H10A H 0.9433 1.1941 0.2996 0.026 Uiso 1 1 calc R . .
H10B H 0.9723 1.0730 0.2484 0.026 Uiso 1 1 calc R . .
C11 C 0.68575(16) 1.0510(3) 0.29416(15) 0.0234(6) Uani 1 1 d . . .
C12 C 0.63483(18) 1.1527(3) 0.32567(16) 0.0315(7) Uani 1 1 d . . .
H12 H 0.6430 1.1661 0.3765 0.038 Uiso 1 1 calc R . .
C13 C 0.57422(18) 1.2303(3) 0.28111(17) 0.0352(7) Uani 1 1 d . . .
H13 H 0.5413 1.2975 0.3018 0.042 Uiso 1 1 calc R . .
C14 C 0.56025(17) 1.2107(3) 0.20349(17) 0.0298(7) Uani 1 1 d . . .
C15 C 0.49465(18) 1.2861(3) 0.1560(2) 0.0398(8) Uani 1 1 d . . .
H15 H 0.4603 1.3515 0.1763 0.048 Uiso 1 1 calc R . .
C16 C 0.48105(18) 1.2650(3) 0.0819(2) 0.0399(8) Uani 1 1 d . . .
H16 H 0.4368 1.3133 0.0521 0.048 Uiso 1 1 calc R . .
C17 C 0.53416(19) 1.1697(3) 0.05014(17) 0.0364(7) Uani 1 1 d . . .
H17 H 0.5253 1.1565 -0.0007 0.044 Uiso 1 1 calc R . .
C18 C 0.59898(17) 1.0960(3) 0.09368(15) 0.0271(6) Uani 1 1 d . . .
H18 H 0.6344 1.0356 0.0718 0.032 Uiso 1 1 calc R . .
C19 C 0.61258(16) 1.1107(3) 0.17144(15) 0.0237(6) Uani 1 1 d . . .
C20 C 0.67782(16) 1.0304(3) 0.21911(14) 0.0215(6) Uani 1 1 d . . .
C21 C 0.73710(15) 0.9286(2) 0.18974(13) 0.0192(5) Uani 1 1 d . . .
C22 C 0.70881(16) 0.7952(3) 0.15166(13) 0.0204(5) Uani 1 1 d . . .
C23 C 0.62322(16) 0.7482(3) 0.14132(15) 0.0264(6) Uani 1 1 d . . .
H23 H 0.5833 0.8078 0.1580 0.032 Uiso 1 1 calc R . .
C24 C 0.59817(18) 0.6167(3) 0.10724(16) 0.0330(7) Uani 1 1 d . . .
H24 H 0.5419 0.5880 0.1017 0.040 Uiso 1 1 calc R . .
C25 C 0.65730(19) 0.5246(3) 0.08052(16) 0.0317(7) Uani 1 1 d . . .
H25 H 0.6399 0.4358 0.0573 0.038 Uiso 1 1 calc R . .
C26 C 0.73963(18) 0.5663(3) 0.08882(14) 0.0263(6) Uani 1 1 d . . .
H26 H 0.7780 0.5059 0.0705 0.032 Uiso 1 1 calc R . .
C27 C 0.76814(16) 0.7007(3) 0.12505(13) 0.0204(5) Uani 1 1 d . . .
C28 C 0.85419(16) 0.7401(3) 0.13850(13) 0.0206(5) Uani 1 1 d . . .
H28 H 0.8932 0.6796 0.1211 0.025 Uiso 1 1 calc R . .
C29 C 0.88128(16) 0.8654(3) 0.17653(13) 0.0192(5) Uani 1 1 d . . .
H29 H 0.9384 0.8886 0.1858 0.023 Uiso 1 1 calc R . .
C30 C 0.82228(16) 0.9598(3) 0.20174(13) 0.0188(5) Uani 1 1 d . . .

loop_
_atom_site_aniso_label
_atom_site_aniso_U_11
_atom_site_aniso_U_22
_atom_site_aniso_U_33
_atom_site_aniso_U_23
_atom_site_aniso_U_13
_atom_site_aniso_U_12
S1 0.0352(4) 0.0275(4) 0.0195(3) 0.0006(3) 0.0100(3) 0.0013(3)
S2 0.0476(5) 0.0663(6) 0.0351(5) 0.0115(4) 0.0188(4) 0.0283(4)
S3 0.0392(5) 0.0430(5) 0.0282(4) 0.0153(3) 0.0127(3) 0.0081(3)
S4 0.0300(4) 0.0246(3) 0.0183(3) 0.0013(3) 0.0068(3) -0.0009(3)
S5 0.0318(4) 0.0294(4) 0.0198(3) 0.0042(3) 0.0084(3) -0.0015(3)
S6 0.0267(4) 0.0233(3) 0.0182(3) 0.0007(3) 0.0051(3) -0.0024(3)
O1 0.0296(11) 0.0190(9) 0.0272(10) 0.0006(8) 0.0089(8) 0.0002(7)
O2 0.0224(10) 0.0172(9) 0.0232(9) -0.0014(7) 0.0046(8) -0.0011(7)
C1 0.0316(15) 0.0185(12) 0.0171(13) -0.0034(11) 0.0059(11) -0.0066(11)
C2 0.0364(17) 0.0258(14) 0.0244(15) 0.0018(12) 0.0084(12) 0.0070(12)
C3 0.0398(19) 0.0332(16) 0.0481(19) 0.0128(15) 0.0089(15) 0.0119(14)
C4 0.0420(19) 0.0340(16) 0.0270(16) 0.0100(13) 0.0064(14) 0.0033(13)
C5 0.0378(17) 0.0227(13) 0.0217(14) 0.0041(11) 0.0096(12) 0.0068(11)
C6 0.0295(15) 0.0189(12) 0.0184(13) -0.0019(11) 0.0068(11) -0.0053(11)
C7 0.0305(15) 0.0193(13) 0.0181(13) -0.0023(10) 0.0039(11) -0.0041(11)
C8 0.0255(14) 0.0166(12) 0.0185(13) -0.0015(10) 0.0019(11) -0.0016(10)
C9 0.0323(16) 0.0236(14) 0.0218(14) -0.0063(11) 0.0069(12) -0.0025(11)
C10 0.0241(14) 0.0210(13) 0.0202(13) -0.0008(11) 0.0045(11) -0.0052(11)
C11 0.0218(14) 0.0176(12) 0.0330(15) 0.0002(11) 0.0110(12) -0.0028(10)
C12 0.0327(17) 0.0289(15) 0.0368(17) -0.0045(13) 0.0169(14) -0.0009(12)
C13 0.0286(17) 0.0271(15) 0.056(2) -0.0047(14) 0.0243(15) 0.0043(12)
C14 0.0197(14) 0.0188(13) 0.0529(19) 0.0002(13) 0.0123(13) -0.0003(10)
C15 0.0195(15) 0.0243(15) 0.077(3) 0.0078(16) 0.0123(15) 0.0028(12)
C16 0.0237(16) 0.0254(15) 0.067(2) 0.0094(15) -0.0030(15) 0.0010(12)
C17 0.0331(17) 0.0241(14) 0.0484(19) 0.0047(14) -0.0031(15) -0.0060(12)
C18 0.0246(15) 0.0184(13) 0.0368(16) 0.0020(12) 0.0014(12) -0.0013(11)
C19 0.0198(14) 0.0151(12) 0.0372(16) 0.0007(11) 0.0080(12) -0.0034(10)
C20 0.0202(14) 0.0159(12) 0.0299(15) -0.0004(11) 0.0085(11) -0.0018(10)
C21 0.0216(13) 0.0161(12) 0.0208(13) 0.0025(10) 0.0062(10) 0.0012(10)
C22 0.0237(14) 0.0173(12) 0.0205(13) 0.0052(10) 0.0045(11) 0.0009(10)
C23 0.0218(14) 0.0192(13) 0.0385(16) 0.0002(12) 0.0065(12) 0.0000(11)
C24 0.0249(15) 0.0252(14) 0.0473(18) 0.0023(13) 0.0019(13) -0.0039(12)
C25 0.0384(18) 0.0188(13) 0.0354(16) -0.0025(12) -0.0010(14) -0.0042(12)
C26 0.0355(16) 0.0202(13) 0.0233(14) 0.0003(11) 0.0055(12) 0.0054(11)
C27 0.0269(14) 0.0183(12) 0.0165(13) 0.0041(10) 0.0056(11) 0.0013(10)
C28 0.0243(14) 0.0227(13) 0.0161(13) 0.0008(10) 0.0072(11) 0.0047(10)
C29 0.0177(13) 0.0239(13) 0.0162(12) 0.0031(10) 0.0037(10) 0.0007(10)
C30 0.0246(14) 0.0171(12) 0.0147(12) 0.0008(10) 0.0033(10) -0.0001(10)

loop_
_atom_type_symbol
_atom_type_description
_atom_type_scat_dispersion_real
_atom_type_scat_dispersion_imag
_atom_type_scat_source
C C 0.0033 0.0016 'International Tables Vol C Tables 4.2.6.8 and 6.1.1.4'
H H 0.0000 0.0000 'International Tables Vol C Tables 4.2.6.8 and 6.1.1.4'
O O 0.0106 0.0060 'International Tables Vol C Tables 4.2.6.8 and 6.1.1.4'
S S 0.1246 0.1234 'International Tables Vol C Tables 4.2.6.8 and 6.1.1.4'

loop_
_geom_angle_atom_site_label_1
_geom_angle_atom_site_label_2
_geom_angle_atom_site_label_3
_geom_angle
_geom_angle_site_symmetry_1
_geom_angle_site_symmetry_3
_geom_angle_publ_flag
C1 S1 C2 94.88(12) . . ?
C2 S2 C3 102.95(14) . . ?
C5 S3 C4 97.25(13) . . ?
C5 S4 C1 95.25(13) . . ?
C7 S5 C6 95.11(12) . . ?
C8 S6 C6 94.97(12) . . ?
C11 O1 C9 114.98(18) . . ?
C30 O2 C10 117.51(19) . . ?
C6 C1 S4 119.6(2) . . ?
C6 C1 S1 125.6(2) . . ?
S4 C1 S1 114.77(14) . . ?
C5 C2 S2 128.6(2) . . ?
C5 C2 S1 117.4(2) . . ?
S2 C2 S1 114.06(15) . . ?
C4 C3 S2 115.1(2) . . ?
C4 C3 H3A 108.5 . . ?
S2 C3 H3A 108.5 . . ?
C4 C3 H3B 108.5 . . ?
S2 C3 H3B 108.5 . . ?
H3A C3 H3B 107.5 . . ?
C3 C4 S3 112.4(2) . . ?
C3 C4 H4A 109.1 . . ?
S3 C4 H4A 109.1 . . ?
C3 C4 H4B 109.1 . . ?
S3 C4 H4B 109.1 . . ?
H4A C4 H4B 107.8 . . ?
C2 C5 S4 117.6(2) . . ?
C2 C5 S3 127.3(2) . . ?
S4 C5 S3 115.02(15) . . ?
C1 C6 S6 125.5(2) . . ?
C1 C6 S5 120.6(2) . . ?
S6 C6 S5 113.95(14) . . ?
C8 C7 C9 125.4(2) . . ?
C8 C7 S5 117.8(2) . . ?
C9 C7 S5 116.66(19) . . ?
C7 C8 C10 124.5(2) . . ?
C7 C8 S6 117.2(2) . . ?
C10 C8 S6 118.27(18) . . ?
O1 C9 C7 107.87(19) . . ?
O1 C9 H9A 110.1 . . ?
C7 C9 H9A 110.1 . . ?
O1 C9 H9B 110.1 . . ?
C7 C9 H9B 110.1 . . ?
H9A C9 H9B 108.4 . . ?
O2 C10 C8 112.5(2) . . ?
O2 C10 H10A 109.1 . . ?
C8 C10 H10A 109.1 . . ?
O2 C10 H10B 109.1 . . ?
C8 C10 H10B 109.1 . . ?
H10A C10 H10B 107.8 . . ?
C20 C11 O1 118.4(2) . . ?
C20 C11 C12 122.4(2) . . ?
O1 C11 C12 119.2(2) . . ?
C13 C12 C11 119.5(3) . . ?
C13 C12 H12 120.2 . . ?
C11 C12 H12 120.2 . . ?
C12 C13 C14 121.2(3) . . ?
C12 C13 H13 119.4 . . ?
C14 C13 H13 119.4 . . ?
C13 C14 C15 122.1(3) . . ?
C13 C14 C19 119.4(3) . . ?
C15 C14 C19 118.5(3) . . ?
C16 C15 C14 121.6(3) . . ?
C16 C15 H15 119.2 . . ?
C14 C15 H15 119.2 . . ?
C15 C16 C17 119.9(3) . . ?
C15 C16 H16 120.1 . . ?
C17 C16 H16 120.1 . . ?
C18 C17 C16 120.5(3) . . ?
C18 C17 H17 119.7 . . ?
C16 C17 H17 119.7 . . ?
C17 C18 C19 121.0(3) . . ?
C17 C18 H18 119.5 . . ?
C19 C18 H18 119.5 . . ?
C18 C19 C14 118.4(2) . . ?
C18 C19 C20 122.5(2) . . ?
C14 C19 C20 119.0(2) . . ?
C11 C20 C19 118.3(2) . . ?
C11 C20 C21 119.4(2) . . ?
C19 C20 C21 122.2(2) . . ?
C30 C21 C22 118.4(2) . . ?
C30 C21 C20 119.6(2) . . ?
C22 C21 C20 121.9(2) . . ?
C23 C22 C27 117.6(2) . . ?
C23 C22 C21 122.5(2) . . ?
C27 C22 C21 119.9(2) . . ?
C24 C23 C22 121.5(2) . . ?
C24 C23 H23 119.3 . . ?
C22 C23 H23 119.3 . . ?
C23 C24 C25 120.5(3) . . ?
C23 C24 H24 119.8 . . ?
C25 C24 H24 119.8 . . ?
C26 C25 C24 119.8(3) . . ?
C26 C25 H25 120.1 . . ?
C24 C25 H25 120.1 . . ?
C25 C26 C27 121.2(2) . . ?
C25 C26 H26 119.4 . . ?
C27 C26 H26 119.4 . . ?
C28 C27 C26 121.8(2) . . ?
C28 C27 C22 118.8(2) . . ?
C26 C27 C22 119.4(2) . . ?
C29 C28 C27 121.2(2) . . ?
C29 C28 H28 119.4 . . ?
C27 C28 H28 119.4 . . ?
C28 C29 C30 119.8(2) . . ?
C28 C29 H29 120.1 . . ?
C30 C29 H29 120.1 . . ?
C21 C30 O2 117.4(2) . . ?
C21 C30 C29 121.8(2) . . ?
O2 C30 C29 120.8(2) . . ?

loop_
_geom_bond_atom_site_label_1
_geom_bond_atom_site_label_2
_geom_bond_distance
_geom_bond_site_symmetry_2
_geom_bond_publ_flag
S1 C1 1.762(3) . ?
S1 C2 1.763(3) . ?
S2 C2 1.753(3) . ?
S2 C3 1.811(3) . ?
S3 C5 1.755(3) . ?
S3 C4 1.802(3) . ?
S4 C5 1.750(3) . ?
S4 C1 1.761(2) . ?
S5 C7 1.749(3) . ?
S5 C6 1.765(3) . ?
S6 C8 1.761(3) . ?
S6 C6 1.764(2) . ?
O1 C11 1.384(3) . ?
O1 C9 1.445(3) . ?
O2 C30 1.383(3) . ?
O2 C10 1.439(3) . ?
C1 C6 1.341(4) . ?
C2 C5 1.346(4) . ?
C3 C4 1.514(4) . ?
C3 H3A 0.9700 . ?
C3 H3B 0.9700 . ?
C4 H4A 0.9700 . ?
C4 H4B 0.9700 . ?
C7 C8 1.339(4) . ?
C7 C9 1.494(4) . ?
C8 C10 1.513(3) . ?
C9 H9A 0.9700 . ?
C9 H9B 0.9700 . ?
C10 H10A 0.9700 . ?
C10 H10B 0.9700 . ?
C11 C20 1.378(4) . ?
C11 C12 1.420(4) . ?
C12 C13 1.357(4) . ?
C12 H12 0.9300 . ?
C13 C14 1.419(4) . ?
C13 H13 0.9300 . ?
C14 C15 1.424(4) . ?
C14 C19 1.430(4) . ?
C15 C16 1.359(5) . ?
C15 H15 0.9300 . ?
C16 C17 1.409(4) . ?
C16 H16 0.9300 . ?
C17 C18 1.374(4) . ?
C17 H17 0.9300 . ?
C18 C19 1.417(4) . ?
C18 H18 0.9300 . ?
C19 C20 1.444(4) . ?
C20 C21 1.492(3) . ?
C21 C30 1.379(3) . ?
C21 C22 1.430(3) . ?
C22 C23 1.422(3) . ?
C22 C27 1.429(3) . ?
C23 C24 1.372(4) . ?
C23 H23 0.9300 . ?
C24 C25 1.414(4) . ?
C24 H24 0.9300 . ?
C25 C26 1.360(4) . ?
C25 H25 0.9300 . ?
C26 C27 1.424(3) . ?
C26 H26 0.9300 . ?
C27 C28 1.410(3) . ?
C28 C29 1.364(3) . ?
C28 H28 0.9300 . ?
C29 C30 1.413(3) . ?
C29 H29 0.9300 . ?

loop_
_geom_torsion_atom_site_label_1
_geom_torsion_atom_site_label_2
_geom_torsion_atom_site_label_3
_geom_torsion_atom_site_label_4
_geom_torsion
_geom_torsion_site_symmetry_1
_geom_torsion_site_symmetry_2
_geom_torsion_site_symmetry_3
_geom_torsion_site_symmetry_4
_geom_torsion_publ_flag
C5 S4 C1 C6 -176.7(2) . . . . ?
C5 S4 C1 S1 3.48(16) . . . . ?
C2 S1 C1 C6 176.5(2) . . . . ?
C2 S1 C1 S4 -3.67(16) . . . . ?
C3 S2 C2 C5 -6.5(3) . . . . ?
C3 S2 C2 S1 172.30(16) . . . . ?
C1 S1 C2 C5 2.5(2) . . . . ?
C1 S1 C2 S2 -176.40(15) . . . . ?
C2 S2 C3 C4 -29.2(3) . . . . ?
S2 C3 C4 S3 68.4(3) . . . . ?
C5 S3 C4 C3 -62.7(2) . . . . ?
S2 C2 C5 S4 178.25(16) . . . . ?
S1 C2 C5 S4 -0.5(3) . . . . ?
S2 C2 C5 S3 2.5(4) . . . . ?
S1 C2 C5 S3 -176.26(15) . . . . ?
C1 S4 C5 C2 -1.8(2) . . . . ?
C1 S4 C5 S3 174.46(15) . . . . ?
C4 S3 C5 C2 28.6(3) . . . . ?
C4 S3 C5 S4 -147.23(16) . . . . ?
S4 C1 C6 S6 -179.90(13) . . . . ?
S1 C1 C6 S6 -0.1(4) . . . . ?
S4 C1 C6 S5 0.0(3) . . . . ?
S1 C1 C6 S5 179.84(13) . . . . ?
C8 S6 C6 C1 -170.4(2) . . . . ?
C8 S6 C6 S5 9.67(15) . . . . ?
C7 S5 C6 C1 170.2(2) . . . . ?
C7 S5 C6 S6 -9.85(16) . . . . ?
C6 S5 C7 C8 6.3(2) . . . . ?
C6 S5 C7 C9 -178.39(19) . . . . ?
C9 C7 C8 C10 4.1(4) . . . . ?
S5 C7 C8 C10 179.02(18) . . . . ?
C9 C7 C8 S6 -175.30(19) . . . . ?
S5 C7 C8 S6 -0.4(3) . . . . ?
C6 S6 C8 C7 -5.7(2) . . . . ?
C6 S6 C8 C10 174.85(19) . . . . ?
C11 O1 C9 C7 -140.8(2) . . . . ?
C8 C7 C9 O1 85.9(3) . . . . ?
S5 C7 C9 O1 -89.0(2) . . . . ?
C30 O2 C10 C8 -63.0(3) . . . . ?
C7 C8 C10 O2 -48.1(3) . . . . ?
S6 C8 C10 O2 131.33(19) . . . . ?
C9 O1 C11 C20 121.3(2) . . . . ?
C9 O1 C11 C12 -60.1(3) . . . . ?
C20 C11 C12 C13 1.9(4) . . . . ?
O1 C11 C12 C13 -176.6(2) . . . . ?
C11 C12 C13 C14 0.5(4) . . . . ?
C12 C13 C14 C15 177.2(3) . . . . ?
C12 C13 C14 C19 -1.8(4) . . . . ?
C13 C14 C15 C16 -179.0(3) . . . . ?
C19 C14 C15 C16 0.0(4) . . . . ?
C14 C15 C16 C17 -1.9(4) . . . . ?
C15 C16 C17 C18 1.0(4) . . . . ?
C16 C17 C18 C19 1.8(4) . . . . ?
C17 C18 C19 C14 -3.5(4) . . . . ?
C17 C18 C19 C20 177.4(2) . . . . ?
C13 C14 C19 C18 -178.3(2) . . . . ?
C15 C14 C19 C18 2.6(4) . . . . ?
C13 C14 C19 C20 0.8(4) . . . . ?
C15 C14 C19 C20 -178.3(2) . . . . ?
O1 C11 C20 C19 175.7(2) . . . . ?
C12 C11 C20 C19 -2.9(4) . . . . ?
O1 C11 C20 C21 -5.2(3) . . . . ?
C12 C11 C20 C21 176.2(2) . . . . ?
C18 C19 C20 C11 -179.4(2) . . . . ?
C14 C19 C20 C11 1.5(3) . . . . ?
C18 C19 C20 C21 1.5(4) . . . . ?
C14 C19 C20 C21 -177.6(2) . . . . ?
C11 C20 C21 C30 -62.4(3) . . . . ?
C19 C20 C21 C30 116.6(3) . . . . ?
C11 C20 C21 C22 115.0(3) . . . . ?
C19 C20 C21 C22 -65.9(3) . . . . ?
C30 C21 C22 C23 175.4(2) . . . . ?
C20 C21 C22 C23 -2.1(4) . . . . ?
C30 C21 C22 C27 -2.0(3) . . . . ?
C20 C21 C22 C27 -179.5(2) . . . . ?
C27 C22 C23 C24 0.2(4) . . . . ?
C21 C22 C23 C24 -177.3(2) . . . . ?
C22 C23 C24 C25 -0.7(4) . . . . ?
C23 C24 C25 C26 0.2(4) . . . . ?
C24 C25 C26 C27 0.9(4) . . . . ?
C25 C26 C27 C28 175.5(2) . . . . ?
C25 C26 C27 C22 -1.5(4) . . . . ?
C23 C22 C27 C28 -176.2(2) . . . . ?
C21 C22 C27 C28 1.3(3) . . . . ?
C23 C22 C27 C26 0.9(3) . . . . ?
C21 C22 C27 C26 178.4(2) . . . . ?
C26 C27 C28 C29 -176.6(2) . . . . ?
C22 C27 C28 C29 0.4(3) . . . . ?
C27 C28 C29 C30 -1.4(4) . . . . ?
C22 C21 C30 O2 179.2(2) . . . . ?
C20 C21 C30 O2 -3.2(3) . . . . ?
C22 C21 C30 C29 1.0(4) . . . . ?
C20 C21 C30 C29 178.6(2) . . . . ?
C10 O2 C30 C21 151.7(2) . . . . ?
C10 O2 C30 C29 -30.1(3) . . . . ?
C28 C29 C30 C21 0.7(4) . . . . ?
C28 C29 C30 O2 -177.4(2) . . . . ?

loop_
_cod_related_entry_id
_cod_related_entry_database
_cod_related_entry_code
1 ChemSpider 26323633
